data_4128622
loop_
_publ_author_name
'Sandmeier, Tobias'
'Goetzke, F. Wieland'
'Krautwald, Simon'
'Carreira, Erick M.'

_publ_section_title
;
 Iridium-Catalyzed Enantioselective Allylic Substitution with Aqueous
 Solutions of Nucleophiles.
;
_journal_issue 31
_journal_name_full 'Journal of the American Chemical Society'
_journal_page_first 12212
_journal_page_last 12218
_journal_paper_doi 10.1021/jacs.9b05830
_journal_volume 141
_journal_year 2019
_chemical_absolute_configuration ad
_chemical_formula_moiety 'Cl, C14 H16 N'
_chemical_formula_sum 'C14 H16 Cl N'
_chemical_formula_weight 233.73
_space_group_crystal_system orthorhombic
_space_group_IT_number 19
_space_group_name_Hall 'P 2ac 2ab'
_space_group_name_H-M_alt 'P 21 21 21'
_atom_sites_solution_hydrogens mixed
_atom_sites_solution_primary dual
_audit_creation_date 2018-07-04
_audit_creation_method
;
Olex2 1.2
(compiled 2018.05.29 svn.r3508 for OlexSys, GUI svn.r5506)
;
_cell_angle_alpha 90
_cell_angle_beta 90
_cell_angle_gamma 90
_cell_formula_units_Z 4
_cell_length_a 6.95930(10)
_cell_length_b 7.46620(10)
_cell_length_c 24.7555(2)
_cell_measurement_reflns_used 23506
_cell_measurement_temperature 100.0(1)
_cell_measurement_theta_max 79.3410
_cell_measurement_theta_min 3.5600
_cell_volume 1286.28(3)
_computing_cell_refinement 'CrysAlisPro 1.171.39.28d (Rigaku OD, 2015)'
_computing_data_collection 'CrysAlisPro 1.171.39.28d (Rigaku OD, 2015)'
_computing_data_reduction 'CrysAlisPro 1.171.39.28d (Rigaku OD, 2015)'
_computing_molecular_graphics 'Olex2 (Dolomanov et al., 2009)'
_computing_publication_material 'Olex2 (Dolomanov et al., 2009)'
_computing_structure_refinement 'ShelXL (Sheldrick, 2015)'
_computing_structure_solution 'ShelXT (Sheldrick, 2015)'
_diffrn_ambient_environment N~2~
_diffrn_ambient_temperature 100.0(1)
_diffrn_detector 'CCD plate'
_diffrn_detector_type 'Pilatus 300K'
_diffrn_measured_fraction_theta_full 1.000
_diffrn_measured_fraction_theta_max 0.994
_diffrn_measurement_details
;
List of Runs (angles in degrees, time in seconds):

  # Type    Start    End  Width  t~exp~   \w     \q     \k     \f   Frames
--------------------------------------------------------------------------
  1  \w   -100.00 -70.00   0.50    0.12    --  -70.00 134.00  36.00   60
  2  \w    -67.00 -15.00   0.50    0.12    --  -70.00 134.00  36.00  104
  3  \w    -94.00 -10.00   0.50    0.12    --  -70.00 125.00 -90.00  168
  4  \w     32.00  60.00   0.50    0.10    --   58.00  82.00  74.32   56
  5  \w     86.00 130.00   0.50    0.12    --  110.00  77.00  90.00   88
  6  \w    133.00 177.00   0.50    0.12    --  110.00  77.00  90.00   88
  7  \w     98.00 136.00   0.50    0.12    --  110.00  57.00  60.00   76
  8  \w     97.00 153.00   0.50    0.12    --  110.00  57.00-120.00  112
  9  \w     96.00 123.00   0.50    0.12    --  110.00  57.00-150.00   54
 10  \w     96.00 122.00   0.50    0.12    --  110.00  57.00-180.00   52
 11  \w     98.00 124.00   0.50    0.12    --  110.00  38.00  60.00   52
 12  \w     59.00  98.00   0.50    0.10    --   78.00  67.00 -29.15   78
 13  \w     70.00 111.00   0.50    0.12    --   94.00  78.00-102.02   82
 14  \w     55.00  81.00   0.50    0.10    --   74.00  70.00-165.88   52
 15  \w    108.00 142.00   0.50    0.10    --   74.00  70.00-165.88   68
 16  \w    116.00 159.00   0.50    0.12    --   94.00  78.00-102.02   86
 17  \w    138.00 166.00   0.50    0.12    --  110.00  77.00 -90.00   56
 18  \w     85.00 171.00   0.50    0.12    --  106.00  72.00 -49.42  172
 19  \w     87.00 128.00   0.50    0.12    --  110.00  77.00   0.00   82
 20  \w    132.00 173.00   0.50    0.12    --  110.00  77.00  60.00   82
 21  \w     94.00 129.00   0.50    0.12    --  110.00  57.00   0.00   70
 22  \w     86.00 112.00   0.50    0.12    --  110.00  77.00  60.00   52
 23  \w     86.00 175.00   0.50    0.12    --  110.00  77.00 -30.00  178
 24  \w     86.00 112.00   0.50    0.12    --  110.00  77.00 -90.00   52
 25  \w     86.00 125.00   0.50    0.12    --  110.00  77.00-180.00   78
 26  \w    128.00 174.00   0.50    0.12    --  110.00  77.00-180.00   92
 27  \w    132.00 177.00   0.50    0.12    --  110.00  77.00   0.00   90
 28  \w    138.00 177.00   0.50    0.12    --  110.00  77.00  30.00   78
 29  \w     86.00 162.00   0.50    0.12    --  110.00  77.00 150.00  152
 30  \w     94.00 128.00   0.50    0.12    --  110.00  57.00 120.00   68
 31  \w     86.00 126.00   0.50    0.12    --  110.00  77.00  30.00   80
 32  \w     95.00 122.00   0.50    0.12    --  110.00  57.00  90.00   54
 33  \w     86.00 170.00   0.50    0.12    --  110.00  77.00 120.00  168
 34  \w    111.00 136.00   0.50    0.12    --  110.00  38.00  30.00   50
 35  \w     94.00 139.00   0.50    0.12    --  110.00  57.00 -60.00   90
 36  \w    124.00 176.00   0.50    0.12    --  110.00  77.00-150.00  104
 37  \w     88.00 113.00   0.50    0.12    --  110.00  77.00-150.00   50
 38  \w     26.00  56.00   0.50    0.10    --   49.37  77.00-150.00   60
 39  \w     28.00  53.00   0.50    0.10    --   49.37  77.00 -30.00   50
 40  \w     33.00  59.00   0.50    0.10    --   49.37  77.00  30.00   52
 41  \w     34.00  60.00   0.50    0.10    --   49.37  57.00  30.00   52
 42  \w     28.00  64.00   0.50    0.10    --   49.37  77.00 120.00   72
 43  \w     34.00  66.00   0.50    0.10    --   49.37  57.00  90.00   64
 44  \w     84.00 110.00   0.50    0.12    --  110.00 -99.00 -30.00   52
 45  \w     63.00 121.00   0.50    0.12    --  110.00-125.00-120.00  116
 46  \w     44.00  76.00   0.50    0.12    --  110.00 -99.00  30.00   64
 47  \w     52.00  78.00   0.50    0.12    --  110.00 -99.00 -30.00   52
 48  \w     65.00 106.00   0.50    0.12    --  110.00 -99.00  60.00   82
 49  \w     49.00  76.00   0.50    0.12    --  110.00-125.00 150.00   54
 50  \w     94.00 122.00   0.50    0.12    --  110.00-125.00 150.00   56
 51  \w     41.00  99.00   0.50    0.12    --  110.00 -99.00 150.00  116
 52  \w     42.00  72.00   0.50    0.12    --  110.00 -57.00 120.00   60
 53  \w     52.00 123.00   0.50    0.12    --  110.00 -77.00-120.00  142
 54  \w    -90.00 -39.00   0.50    0.10    --  -49.37 -38.00  30.00  102
 55  \w   -118.00 -87.00   0.50    0.10    --  -49.37 -38.00 -30.00   62
 56  \w    -84.00 -37.00   0.50    0.10    --  -49.37 -38.00 -30.00   94
 57  \w    -79.00 -38.00   0.50    0.10    --  -49.37 -57.00 -90.00   82
 58  \w    -61.00 -26.00   0.50    0.10    --  -49.37 -77.00-120.00   70
 59  \w    -68.00 -37.00   0.50    0.10    --  -49.37 -38.00-180.00   62
 60  \w   -112.00 -83.00   0.50    0.10    --  -49.37 -38.00-180.00   58
 61  \w   -111.00 -86.00   0.50    0.10    --  -49.37 -77.00-120.00   50
 62  \w    -76.00 -34.00   0.50    0.10    --  -49.37 -57.00 -60.00   84
 63  \w    -73.00 -47.00   0.50    0.12    --  -70.00 -77.00-120.00   52
 64  \w   -133.00-108.00   0.50    0.12    --  -70.00 -71.00-118.07   50
 65  \w   -136.00-109.00   0.50    0.12    --  -70.00 -77.00-150.00   54
 66  \w    -71.00 -46.00   0.50    0.12    --  -70.00 -77.00 -87.78   50
 67  \w    -76.00 -49.00   0.50    0.12    --  -70.00 -71.00   9.47   54
 68  \w    -71.00 -46.00   0.50    0.12    --  -70.00 -80.00  52.03   50
 69  \w    -84.00 -55.00   0.50    0.12    --  -70.00 -71.00  86.87   58
 70  \w    -72.00 -46.00   0.50    0.12    --  -70.00 -77.00 150.00   52
 71  \w    -82.00 -53.00   0.50    0.12    --  -70.00 -61.00  91.30   58
 72  \w    -79.00 -54.00   0.50    0.12    --  -70.00 -57.00  30.00   50
 73  \w    -77.00 -51.00   0.50    0.12    --  -70.00 -71.00-118.07   52
 74  \w    -72.00 -47.00   0.50    0.12    --  -70.00 -77.00-150.00   50
 75  \w    -74.00 -47.00   0.50    0.12    --  -70.00 -74.00-175.08   54
 76  \w    -71.00 -46.00   0.50    0.12    --  -70.00 -77.00 -60.00   50
 77  \w    -59.00 -32.00   0.50    0.10    --  -58.00 -82.00 111.21   54
 78  \w    -75.00 -44.00   0.50    0.12    --  -70.00 -83.00 119.94   62
 79  \w    -75.00 -43.00   0.50    0.12    --  -70.00 -83.00   1.48   64
 80  \w   -135.00-110.00   0.50    0.12    --  -70.00 -83.00 119.94   50
 81  \w   -117.00 -48.00   0.50    0.10    --  -49.37-178.00  90.00  138
;
_diffrn_measurement_device 'four-circle diffractometer'
_diffrn_measurement_device_type 'XtaLAB Synergy, Dualflex, Pilatus 300K'
_diffrn_measurement_method '\w scans'
_diffrn_orient_matrix_type 'CrysAlisPro convention (1999,Acta A55,543-557)'
_diffrn_orient_matrix_UB_11 -0.0012741000
_diffrn_orient_matrix_UB_12 0.0122189000
_diffrn_orient_matrix_UB_13 0.0621165000
_diffrn_orient_matrix_UB_21 0.0541556000
_diffrn_orient_matrix_UB_22 -0.1997265000
_diffrn_orient_matrix_UB_23 0.0036578000
_diffrn_orient_matrix_UB_31 0.2146242000
_diffrn_orient_matrix_UB_32 0.0504476000
_diffrn_orient_matrix_UB_33 -0.0005939000
_diffrn_radiation_monochromator mirror
_diffrn_radiation_probe x-ray
_diffrn_radiation_type CuK\a
_diffrn_radiation_wavelength 1.54184
_diffrn_reflns_av_R_equivalents 0.0453
_diffrn_reflns_av_unetI/netI 0.0190
_diffrn_reflns_Laue_measured_fraction_full 1.000
_diffrn_reflns_Laue_measured_fraction_max 0.994
_diffrn_reflns_limit_h_max 8
_diffrn_reflns_limit_h_min -7
_diffrn_reflns_limit_k_max 9
_diffrn_reflns_limit_k_min -9
_diffrn_reflns_limit_l_max 31
_diffrn_reflns_limit_l_min -31
_diffrn_reflns_number 29240
_diffrn_reflns_point_group_measured_fraction_full 1.000
_diffrn_reflns_point_group_measured_fraction_max 0.987
_diffrn_reflns_theta_full 67.684
_diffrn_reflns_theta_max 79.706
_diffrn_reflns_theta_min 3.571
_diffrn_source 'micro-focus sealed X-ray tube'
_diffrn_source_type 'PhotonJet (Cu) X-ray Source'
_exptl_absorpt_coefficient_mu 2.389
_exptl_absorpt_correction_T_max 1.000
_exptl_absorpt_correction_T_min 0.638
_exptl_absorpt_correction_type gaussian
_exptl_absorpt_process_details
;
CrysAlisPro 1.171.39.28d (Rigaku Oxford Diffraction, 2015)
Numerical absorption correction based on gaussian integration over
			a multifaceted crystal model
Empirical absorption correction using spherical harmonics,
 implemented in SCALE3 ABSPACK scaling algorithm.
;
_exptl_crystal_colour 'clear colourless'
_exptl_crystal_colour_lustre clear
_exptl_crystal_colour_primary colourless
_exptl_crystal_density_diffrn 1.207
_exptl_crystal_description plate
_exptl_crystal_F_000 496
_exptl_crystal_size_max 0.185
_exptl_crystal_size_mid 0.153
_exptl_crystal_size_min 0.056
_refine_diff_density_max 0.205
_refine_diff_density_min -0.180
_refine_diff_density_rms 0.038
_refine_ls_abs_structure_details
;
 Flack x determined using 1095 quotients [(I+)-(I-)]/[(I+)+(I-)]
 (Parsons, Flack and Wagner, Acta Cryst. B69 (2013) 249-259).
;
_refine_ls_abs_structure_Flack 0.002(5)
_refine_ls_extinction_method none
_refine_ls_goodness_of_fit_ref 1.079
_refine_ls_hydrogen_treatment mixed
_refine_ls_matrix_type full
_refine_ls_number_parameters 152
_refine_ls_number_reflns 2762
_refine_ls_number_restraints 3
_refine_ls_restrained_S_all 1.080
_refine_ls_R_factor_all 0.0254
_refine_ls_R_factor_gt 0.0249
_refine_ls_shift/su_max 0.000
_refine_ls_shift/su_mean 0.000
_refine_ls_structure_factor_coef Fsqd
_refine_ls_weighting_details 'w=1/[\s^2^(Fo^2^)+(0.0338P)^2^+0.2998P] where P=(Fo^2^+2Fc^2^)/3'
_refine_ls_weighting_scheme calc
_refine_ls_wR_factor_gt 0.0658
_refine_ls_wR_factor_ref 0.0661
_reflns_Friedel_coverage 0.687
_reflns_Friedel_fraction_full 1.000
_reflns_Friedel_fraction_max 0.977
_reflns_number_gt 2711
_reflns_number_total 2762
_reflns_threshold_expression 'I > 2\s(I)'
_cod_data_source_file ja9b05830_si_002.cif
_cod_data_source_block ca020718_1_2
_cod_database_code 4128622
_shelx_shelxl_version_number 2018/3
_chemical_oxdiff_formula C14H16NCl
_shelx_space_group_comment
;
The symmetry employed for this shelxl refinement is uniquely defined
by the following loop, which should always be used as a source of
symmetry information in preference to the above space-group names.
They are only intended as comments.
;
_reflns_odcompleteness_completeness 99.93
_reflns_odcompleteness_iscentric 1
_reflns_odcompleteness_theta 66.97
_olex2_refinement_description
;
1. Fixed Uiso
 At 1.2 times of:
  All C(H) groups, All C(H,H) groups, All N(H,H) groups
 At 1.5 times of:
  All C(H,H,H) groups
2. Restrained distances
 N1-H1B = N1-H1A
 0.93 with sigma of 0.02
 H1B-H1A
 1.44 with sigma of 0.02
3.a Ternary CH refined with riding coordinates:
 C3(H3)
3.b Aromatic/amide H refined with riding coordinates:
 C2(H2), C6(H6), C7(H7), C9(H9), C10(H10), C11(H11), C12(H12), C14(H14)
3.c X=CH2 refined with riding coordinates:
 C1(H1C,H1D)
3.d Idealised Me refined as rotating group:
 C4(H4A,H4B,H4C)
;
_olex2_date_sample_submission 2018-07-02
_olex2_submission_original_sample_id ca020718_1_1
_olex2_submission_special_instructions 'No special instructions were received'
_oxdiff_exptl_absorpt_empirical_details
;
Empirical correction (ABSPACK) includes:
- Absorption correction using spherical harmonics
- Frame scaling
;
_oxdiff_exptl_absorpt_empirical_full_max 1.194
_oxdiff_exptl_absorpt_empirical_full_min 0.821

loop_
_space_group_symop_operation_xyz
'x, y, z'
'-x+1/2, -y, z+1/2'
'-x, y+1/2, -z+1/2'
'x+1/2, -y+1/2, -z'

loop_
_atom_site_label
_atom_site_type_symbol
_atom_site_fract_x
_atom_site_fract_y
_atom_site_fract_z
_atom_site_U_iso_or_equiv
_atom_site_adp_type
_atom_site_occupancy
_atom_site_site_symmetry_order
_atom_site_calc_flag
_atom_site_refinement_flags_posn
Cl1 Cl 0.72651(6) 0.53913(6) 0.73007(2) 0.02306(12) Uani 1 1 d .
N1 N 0.4717(2) 0.2797(2) 0.30531(6) 0.0178(3) Uani 1 1 d D
H1A H 0.557(3) 0.335(3) 0.2810(8) 0.021 Uiso 1 1 d DR
H1B H 0.409(3) 0.191(3) 0.2867(8) 0.021 Uiso 1 1 d DR
C1 C 0.7388(3) -0.1036(2) 0.32296(7) 0.0228(4) Uani 1 1 d .
H1C H 0.638252 -0.166371 0.338864 0.027 Uiso 1 1 calc R
H1D H 0.839223 -0.165308 0.306586 0.027 Uiso 1 1 calc R
C2 C 0.7391(3) 0.0735(2) 0.32364(6) 0.0180(3) Uani 1 1 d .
H2 H 0.841185 0.133529 0.307493 0.022 Uiso 1 1 calc R
C3 C 0.5818(3) 0.1823(2) 0.34936(7) 0.0163(4) Uani 1 1 d .
H3 H 0.492888 0.099119 0.367064 0.020 Uiso 1 1 calc R
C4 C 0.3244(3) 0.4080(3) 0.32508(7) 0.0240(4) Uani 1 1 d .
H4A H 0.248434 0.449271 0.295213 0.036 Uiso 1 1 calc GR
H4B H 0.386799 0.508151 0.341924 0.036 Uiso 1 1 calc GR
H4C H 0.242909 0.349359 0.350889 0.036 Uiso 1 1 calc GR
C5 C 0.6556(3) 0.3111(2) 0.39179(7) 0.0156(3) Uani 1 1 d .
C6 C 0.7921(3) 0.4452(2) 0.37825(6) 0.0179(3) Uani 1 1 d .
H6 H 0.834920 0.455796 0.342810 0.021 Uiso 1 1 calc R
C7 C 0.8610(3) 0.5590(2) 0.41703(7) 0.0181(4) Uani 1 1 d .
H7 H 0.950362 0.646122 0.407576 0.022 Uiso 1 1 calc R
C8 C 0.7982(2) 0.5462(2) 0.47149(6) 0.0155(3) Uani 1 1 d .
C9 C 0.8666(3) 0.6631(2) 0.51246(7) 0.0191(4) Uani 1 1 d .
H9 H 0.956832 0.750472 0.503963 0.023 Uiso 1 1 calc R
C10 C 0.8007(3) 0.6481(2) 0.56434(7) 0.0192(4) Uani 1 1 d .
H10 H 0.846998 0.725310 0.590795 0.023 Uiso 1 1 calc R
C11 C 0.6632(3) 0.5167(2) 0.57819(7) 0.0183(4) Uani 1 1 d .
H11 H 0.618668 0.508583 0.613527 0.022 Uiso 1 1 calc R
C12 C 0.5952(3) 0.4009(2) 0.53955(7) 0.0169(3) Uani 1 1 d .
H12 H 0.505712 0.313848 0.548987 0.020 Uiso 1 1 calc R
C13 C 0.6605(2) 0.4130(2) 0.48521(6) 0.0146(3) Uani 1 1 d .
C14 C 0.5917(3) 0.2962(2) 0.44416(6) 0.0157(3) Uani 1 1 d .
H14 H 0.502145 0.208371 0.452866 0.019 Uiso 1 1 calc R

loop_
_atom_site_aniso_label
_atom_site_aniso_U_11
_atom_site_aniso_U_22
_atom_site_aniso_U_33
_atom_site_aniso_U_23
_atom_site_aniso_U_13
_atom_site_aniso_U_12
Cl1 0.0223(2) 0.0275(2) 0.01933(19) -0.00840(15) -0.00349(16) 0.00457(17)
N1 0.0187(8) 0.0199(7) 0.0149(6) -0.0016(6) -0.0010(6) -0.0004(6)
C1 0.0238(10) 0.0219(8) 0.0225(8) -0.0002(6) 0.0020(8) 0.0025(8)
C2 0.0186(9) 0.0206(8) 0.0148(7) -0.0009(6) -0.0008(6) -0.0001(7)
C3 0.0177(9) 0.0161(8) 0.0152(7) 0.0010(6) 0.0000(6) -0.0021(7)
C4 0.0250(10) 0.0261(9) 0.0208(8) -0.0036(7) -0.0008(7) 0.0074(8)
C5 0.0161(9) 0.0155(8) 0.0153(7) 0.0001(6) -0.0015(6) -0.0014(6)
C6 0.0202(8) 0.0203(8) 0.0133(7) 0.0021(6) 0.0009(6) -0.0031(8)
C7 0.0190(9) 0.0150(8) 0.0202(8) 0.0032(6) 0.0000(7) -0.0047(7)
C8 0.0151(8) 0.0137(7) 0.0177(7) 0.0006(6) -0.0016(6) 0.0011(7)
C9 0.0189(9) 0.0151(8) 0.0234(9) -0.0011(7) -0.0035(7) -0.0017(7)
C10 0.0203(9) 0.0179(8) 0.0195(8) -0.0052(6) -0.0051(7) 0.0028(7)
C11 0.0183(9) 0.0229(9) 0.0137(7) -0.0017(6) 0.0000(6) 0.0053(7)
C12 0.0150(9) 0.0188(8) 0.0168(8) 0.0015(7) 0.0008(6) 0.0008(7)
C13 0.0134(8) 0.0146(8) 0.0158(7) 0.0007(6) -0.0015(6) 0.0023(7)
C14 0.0146(8) 0.0153(8) 0.0170(8) 0.0009(6) 0.0007(7) -0.0029(6)

loop_
_atom_type_symbol
_atom_type_description
_atom_type_scat_dispersion_real
_atom_type_scat_dispersion_imag
_atom_type_scat_source
C C 0.0181 0.0091 'International Tables Vol C Tables 4.2.6.8 and 6.1.1.4'
H H 0.0000 0.0000 'International Tables Vol C Tables 4.2.6.8 and 6.1.1.4'
N N 0.0311 0.0180 'International Tables Vol C Tables 4.2.6.8 and 6.1.1.4'
Cl Cl 0.3639 0.7018 'International Tables Vol C Tables 4.2.6.8 and 6.1.1.4'

loop_
_exptl_crystal_face_index_h
_exptl_crystal_face_index_k
_exptl_crystal_face_index_l
_exptl_crystal_face_perp_dist
5 0 1 0.0738
-1 -4 4 0.0727
1 2 -2 0.0798
0 0 1 0.0315
0 0 -1 0.0243
-4 -1 3 0.0855
-3 -1 -5 0.0810
2 1 -5 0.0732
-4 0 -3 0.0788
3 -1 5 0.0912
4 0 3 0.0729
-1 -5 0 0.0759
0 1 0 0.0774
1 2 0 0.0847
1 5 0 0.0771
-1 0 0 0.0820
0 2 5 0.0629
-2 1 5 0.0905
4 -1 -5 0.0824
-1 -2 -5 0.0604
0 -1 -5 0.0574
4 0 -5 0.0704

loop_
_geom_angle_atom_site_label_1
_geom_angle_atom_site_label_2
_geom_angle_atom_site_label_3
_geom_angle
H1A N1 H1B 107.4(16)
C3 N1 H1A 110.6(13)
C3 N1 H1B 104.8(14)
C4 N1 H1A 111.2(14)
C4 N1 H1B 107.5(15)
C4 N1 C3 114.84(13)
H1C C1 H1D 120.0
C2 C1 H1C 120.0
C2 C1 H1D 120.0
C1 C2 H2 118.5
C1 C2 C3 122.95(18)
C3 C2 H2 118.5
N1 C3 H3 107.8
C2 C3 N1 108.77(13)
C2 C3 H3 107.8
C2 C3 C5 112.91(15)
C5 C3 N1 111.43(14)
C5 C3 H3 107.8
N1 C4 H4A 109.5
N1 C4 H4B 109.5
N1 C4 H4C 109.5
H4A C4 H4B 109.5
H4A C4 H4C 109.5
H4B C4 H4C 109.5
C6 C5 C3 120.73(15)
C14 C5 C3 119.54(15)
C14 C5 C6 119.72(16)
C5 C6 H6 119.8
C7 C6 C5 120.42(15)
C7 C6 H6 119.8
C6 C7 H7 119.5
C6 C7 C8 121.07(16)
C8 C7 H7 119.5
C7 C8 C13 118.77(15)
C9 C8 C7 122.24(16)
C9 C8 C13 118.99(15)
C8 C9 H9 119.7
C10 C9 C8 120.54(17)
C10 C9 H9 119.7
C9 C10 H10 119.6
C9 C10 C11 120.76(16)
C11 C10 H10 119.6
C10 C11 H11 119.9
C12 C11 C10 120.10(16)
C12 C11 H11 119.9
C11 C12 H12 119.7
C11 C12 C13 120.56(17)
C13 C12 H12 119.7
C8 C13 C12 119.06(15)
C8 C13 C14 119.00(15)
C14 C13 C12 121.94(16)
C5 C14 C13 121.02(16)
C5 C14 H14 119.5
C13 C14 H14 119.5

loop_
_geom_bond_atom_site_label_1
_geom_bond_atom_site_label_2
_geom_bond_distance
N1 H1A 0.943(16)
N1 H1B 0.918(17)
N1 C3 1.518(2)
N1 C4 1.485(2)
C1 H1C 0.9300
C1 H1D 0.9300
C1 C2 1.322(2)
C2 H2 0.9300
C2 C3 1.505(2)
C3 H3 0.9800
C3 C5 1.514(2)
C4 H4A 0.9600
C4 H4B 0.9600
C4 H4C 0.9600
C5 C6 1.420(2)
C5 C14 1.375(2)
C6 H6 0.9300
C6 C7 1.369(2)
C7 H7 0.9300
C7 C8 1.420(2)
C8 C9 1.420(2)
C8 C13 1.422(2)
C9 H9 0.9300
C9 C10 1.368(3)
C10 H10 0.9300
C10 C11 1.413(3)
C11 H11 0.9300
C11 C12 1.373(2)
C12 H12 0.9300
C12 C13 1.423(2)
C13 C14 1.422(2)
C14 H14 0.9300

loop_
_exptl_oxdiff_crystal_face_indexfrac_h
_exptl_oxdiff_crystal_face_indexfrac_k
_exptl_oxdiff_crystal_face_indexfrac_l
_exptl_oxdiff_crystal_face_x
_exptl_oxdiff_crystal_face_y
_exptl_oxdiff_crystal_face_z
4.9952 0.0114 1.0435 0.0586 0.2721 1.0721
-0.9945 -4.0061 3.9571 0.1981 0.7607 -0.4179
0.9968 2.0043 -1.9742 -0.0994 -0.3535 0.3162
-0.0009 -0.0010 1.0000 0.0621 0.0038 -0.0008
0.0009 0.0010 -1.0000 -0.0621 -0.0038 0.0008
-3.9974 -1.0127 2.9566 0.1764 -0.0034 -0.9108
-2.9913 -1.0025 -5.0348 -0.3212 0.0198 -0.6896
2.0007 1.0097 -4.9741 -0.2992 -0.1115 0.4833
-3.9943 -0.0070 -3.0349 -0.1835 -0.2260 -0.8558
2.9954 -0.9973 5.0176 0.2957 0.3798 0.5896
3.9943 0.0070 3.0349 0.1835 0.2260 0.8558
-0.9890 -5.0021 -0.0516 -0.0631 0.9453 -0.4646
-0.0021 0.9999 0.0086 0.0128 -0.1998 0.0500
0.9951 2.0023 0.0259 0.0248 -0.3459 0.3146
0.9890 5.0021 0.0516 0.0631 -0.9453 0.4646
-0.9992 -0.0025 -0.0087 0.0007 -0.0537 -0.2146
-0.0084 1.9951 5.0172 0.3360 -0.3806 0.0959
-2.0048 0.9902 4.9912 0.3247 -0.2881 -0.3833
4.0032 -0.9852 -4.9738 -0.3261 0.3954 0.8124
-0.9908 -1.9975 -5.0259 -0.3353 0.3269 -0.3104
0.0064 -0.9951 -5.0086 -0.3233 0.1808 -0.0459
4.0012 0.0147 -4.9652 -0.3133 0.1956 0.8624
